data_7054593
loop_
_publ_author_name
'Song, Xiaowei'
'Wen, Huimin'
'Ma, Chengbing'
'Chen, Hui'
'Chen, Changneng'

_publ_section_title
;
 Hydrogen photogeneration catalyzed by a cobalt complex of a pentadentate
 aminopyridine-based ligand
;
_journal_issue 3
_journal_name_full 'New J. Chem.'
_journal_page_first 1734
_journal_paper_doi 10.1039/C4NJ01858C
_journal_volume 39
_journal_year 2015
_chemical_formula_sum 'C26 H25 Cl2 N5 Ni O9'
_chemical_formula_weight 681.12
_chemical_name_systematic
;
 ?
;
_space_group_IT_number 14
_symmetry_cell_setting monoclinic
_symmetry_space_group_name_Hall '-P 2ybc'
_symmetry_space_group_name_H-M 'P 1 21/c 1'
_atom_sites_solution_hydrogens geom
_atom_sites_solution_primary direct
_atom_sites_solution_secondary difmap
_audit_creation_method SHELXL-97
_audit_update_record
;
2014-11-28 deposited with the CCDC.
2014-12-15 downloaded from the CCDC.
;
_cell_angle_alpha 90.00
_cell_angle_beta 100.0360(16)
_cell_angle_gamma 90.00
_cell_formula_units_Z 4
_cell_length_a 15.5059(3)
_cell_length_b 11.4074(2)
_cell_length_c 16.1421(3)
_cell_measurement_reflns_used 5585
_cell_measurement_temperature 99.99(17)
_cell_measurement_theta_max 69.99
_cell_measurement_theta_min 4.77
_cell_volume 2811.56(9)
_computing_cell_refinement 'CrysAlisPro, Agilent Technologies,Version 1.171.37.33 '
_computing_data_collection 'CrysAlisPro, Agilent Technologies,Version 1.171.37.33 '
_computing_data_reduction 'CrysAlisPro, Agilent Technologies,Version 1.171.37.33 '
_computing_molecular_graphics Diamond
_computing_publication_material 'Siemens SHELXTL'
_computing_structure_refinement 'Siemens SHELXTL'
_computing_structure_solution 'Siemens SHELXTL'
_diffrn_ambient_temperature 99.99(17)
_diffrn_detector_area_resol_mean 10.5594
_diffrn_measured_fraction_theta_full 0.992
_diffrn_measured_fraction_theta_max 0.992
_diffrn_measurement_device_type 'SuperNova, Dual, Cu at zero, Atlas'
_diffrn_radiation_monochromator mirror
_diffrn_radiation_source 'SuperNova (Cu) X-ray Source'
_diffrn_radiation_type CuK\a
_diffrn_radiation_wavelength 1.54184
_diffrn_reflns_av_R_equivalents 0.0303
_diffrn_reflns_av_sigmaI/netI 0.0359
_diffrn_reflns_limit_h_max 18
_diffrn_reflns_limit_h_min -11
_diffrn_reflns_limit_k_max 12
_diffrn_reflns_limit_k_min -13
_diffrn_reflns_limit_l_max 15
_diffrn_reflns_limit_l_min -19
_diffrn_reflns_number 10931
_diffrn_reflns_theta_full 69.99
_diffrn_reflns_theta_max 69.99
_diffrn_reflns_theta_min 4.77
_diffrn_standards_decay_% none
_diffrn_standards_interval_count none
_diffrn_standards_interval_time none
_diffrn_standards_number none
_exptl_absorpt_coefficient_mu 3.300
_exptl_absorpt_correction_T_max .906
_exptl_absorpt_correction_T_min .820
_exptl_absorpt_correction_type empirical
_exptl_absorpt_process_details 'CrysAlisPro, Agilent Technologies,Version 1.171.37.33'
_exptl_crystal_colour 'pale brown'
_exptl_crystal_density_diffrn 1.609
_exptl_crystal_density_method 'not measured'
_exptl_crystal_description block
_exptl_crystal_F_000 1400
_exptl_crystal_size_max .10
_exptl_crystal_size_mid .05
_exptl_crystal_size_min .03
_refine_diff_density_max 0.962
_refine_diff_density_min -0.485
_refine_diff_density_rms 0.076
_refine_ls_extinction_method none
_refine_ls_goodness_of_fit_ref 1.054
_refine_ls_hydrogen_treatment mixed
_refine_ls_matrix_type full
_refine_ls_number_parameters 390
_refine_ls_number_reflns 5288
_refine_ls_number_restraints 0
_refine_ls_restrained_S_all 1.054
_refine_ls_R_factor_gt 0.0421
_refine_ls_shift/su_max 0.001
_refine_ls_shift/su_mean 0.000
_refine_ls_structure_factor_coef Fsqd
_refine_ls_weighting_details 'calc w=1/[\s^2^(Fo^2^)+(0.0419P)^2^+4.8261P] where P=(Fo^2^+2Fc^2^)/3'
_refine_ls_weighting_scheme calc
_refine_ls_wR_factor_gt 0.1041
_refine_ls_wR_factor_ref 0.1093
_reflns_number_gt 4577
_reflns_number_total 5288
_reflns_threshold_expression >2sigma(I)
_cod_data_source_file c4nj01858c2.cif
_cod_data_source_block exp_7669
_cod_depositor_comments 'Adding full bibliography for 7054593--7054594.cif.'
_cod_original_sg_symbol_H-M P21/c
_cod_database_code 7054593
_refine_ls_r_factor_ref 0.0510

loop_
_symmetry_equiv_pos_as_xyz
'x, y, z'
'-x, y+1/2, -z+1/2'
'-x, -y, -z'
'x, -y-1/2, z-1/2'

loop_
_atom_site_label
_atom_site_type_symbol
_atom_site_fract_x
_atom_site_fract_y
_atom_site_fract_z
_atom_site_U_iso_or_equiv
_atom_site_adp_type
_atom_site_occupancy
_atom_site_symmetry_multiplicity
_atom_site_calc_flag
_atom_site_refinement_flags
Ni1 Ni 0.77912(3) 0.35717(4) 0.36926(3) 0.01604(12) Uani 1 1 d .
Cl1 Cl 0.62274(5) 0.83497(6) 0.35464(4) 0.02679(16) Uani 1 1 d .
Cl2 Cl 0.96795(4) 0.83966(6) 0.74356(4) 0.02138(15) Uani 1 1 d .
O9 O 0.90140(12) 0.38234(17) 0.33753(12) 0.0235(4) Uani 1 1 d .
H9A H 0.8967 0.4260 0.2943 0.035 Uiso 1 1 d R
H9B H 0.9228 0.3165 0.3270 0.035 Uiso 1 1 d R
N2 N 0.83562(14) 0.21832(19) 0.44312(13) 0.0177(4) Uani 1 1 d .
N1 N 0.73434(14) 0.21531(19) 0.28502(13) 0.0167(4) Uani 1 1 d .
N3 N 0.72622(14) 0.44994(19) 0.26236(13) 0.0181(4) Uani 1 1 d .
O5 O 1.04087(13) 0.8729(2) 0.80656(13) 0.0323(5) Uani 1 1 d .
N4 N 0.66522(14) 0.32472(19) 0.40443(13) 0.0179(4) Uani 1 1 d .
O6 O 0.99830(13) 0.81485(18) 0.66486(12) 0.0263(4) Uani 1 1 d .
O1 O 0.69206(18) 0.8470(2) 0.30679(15) 0.0418(6) Uani 1 1 d .
O2 O 0.6110(2) 0.9431(2) 0.39524(16) 0.0504(7) Uani 1 1 d .
O7 O 0.90634(14) 0.9345(2) 0.72840(13) 0.0321(5) Uani 1 1 d .
C17 C 0.57338(17) 0.3517(2) 0.50893(17) 0.0205(5) Uani 1 1 d .
C15 C 0.53980(17) 0.2046(2) 0.39966(17) 0.0224(6) Uani 1 1 d .
H15 H 0.5049 0.1439 0.3742 0.027 Uiso 1 1 calc R
N5 N 0.77877(14) 0.48851(19) 0.46992(13) 0.0191(4) Uani 1 1 d .
C4 C 0.8954(2) 0.0166(3) 0.53029(18) 0.0279(6) Uani 1 1 d .
H4 H 0.9146 -0.0513 0.5598 0.034 Uiso 1 1 calc R
O8 O 0.92698(18) 0.7372(2) 0.76950(15) 0.0423(6) Uani 1 1 d .
C25 C 0.64772(17) 0.3796(2) 0.47361(16) 0.0183(5) Uani 1 1 d .
C2 C 0.82544(17) 0.1133(2) 0.40539(16) 0.0189(5) Uani 1 1 d .
C5 C 0.90821(18) 0.1249(3) 0.56870(17) 0.0255(6) Uani 1 1 d .
H5 H 0.9378 0.1312 0.6238 0.031 Uiso 1 1 calc R
C22 C 0.8259(2) 0.6322(3) 0.57664(18) 0.0267(6) Uani 1 1 d .
H22 H 0.8673 0.6880 0.5987 0.032 Uiso 1 1 calc R
C8 C 0.71841(16) 0.3861(2) 0.19128(16) 0.0184(5) Uani 1 1 d .
C12 C 0.70365(17) 0.5632(2) 0.25685(17) 0.0208(5) Uani 1 1 d .
H12 H 0.7080 0.6071 0.3060 0.025 Uiso 1 1 calc R
C7 C 0.74585(17) 0.2592(2) 0.20129(16) 0.0185(5) Uani 1 1 d .
H7A H 0.7108 0.2126 0.1577 0.022 Uiso 1 1 calc R
H7B H 0.8068 0.2517 0.1953 0.022 Uiso 1 1 calc R
C18 C 0.55858(18) 0.4167(2) 0.58115(17) 0.0227(6) Uani 1 1 d .
H18 H 0.5090 0.4016 0.6046 0.027 Uiso 1 1 calc R
C23 C 0.83434(18) 0.5725(2) 0.50163(17) 0.0235(6) Uani 1 1 d .
C13 C 0.63995(17) 0.1933(2) 0.28827(16) 0.0199(5) Uani 1 1 d .
H13A H 0.6289 0.1096 0.2851 0.024 Uiso 1 1 calc R
H13B H 0.6040 0.2298 0.2399 0.024 Uiso 1 1 calc R
C21 C 0.7573(2) 0.6086(2) 0.61703(17) 0.0258(6) Uani 1 1 d .
H21 H 0.7529 0.6461 0.6673 0.031 Uiso 1 1 calc R
C3 C 0.85339(19) 0.0104(3) 0.44703(18) 0.0244(6) Uani 1 1 d .
H3 H 0.8442 -0.0616 0.4198 0.029 Uiso 1 1 calc R
C6 C 0.87638(17) 0.2236(2) 0.52405(16) 0.0213(5) Uani 1 1 d .
H6 H 0.8833 0.2961 0.5506 0.026 Uiso 1 1 calc R
C24 C 0.70864(17) 0.4674(2) 0.50932(16) 0.0189(5) Uani 1 1 d .
C10 C 0.66781(19) 0.5529(3) 0.10725(18) 0.0265(6) Uani 1 1 d .
H10 H 0.6494 0.5880 0.0552 0.032 Uiso 1 1 calc R
C11 C 0.67398(18) 0.6174(2) 0.18047(18) 0.0244(6) Uani 1 1 d .
H11 H 0.6584 0.6962 0.1785 0.029 Uiso 1 1 calc R
C19 C 0.61607(19) 0.5000(2) 0.61558(17) 0.0235(6) Uani 1 1 d .
H19 H 0.6051 0.5409 0.6625 0.028 Uiso 1 1 calc R
C20 C 0.69344(19) 0.5271(2) 0.58190(16) 0.0218(5) Uani 1 1 d .
C16 C 0.51957(18) 0.2609(3) 0.46949(18) 0.0238(6) Uani 1 1 d .
H16 H 0.4700 0.2387 0.4908 0.029 Uiso 1 1 calc R
O3 O 0.6453(2) 0.7465(2) 0.41750(17) 0.0512(7) Uani 1 1 d .
C1 C 0.78893(17) 0.1115(2) 0.31203(16) 0.0195(5) Uani 1 1 d .
H1A H 0.8370 0.1085 0.2809 0.023 Uiso 1 1 calc R
H1B H 0.7540 0.0413 0.2988 0.023 Uiso 1 1 calc R
C9 C 0.68954(18) 0.4349(3) 0.11260(17) 0.0231(6) Uani 1 1 d .
H9 H 0.6848 0.3893 0.0643 0.028 Uiso 1 1 calc R
C26 C 0.9062(2) 0.6065(3) 0.45572(19) 0.0315(7) Uani 1 1 d .
H26A H 0.9347 0.5373 0.4402 0.047 Uiso 1 1 calc R
H26B H 0.9480 0.6545 0.4915 0.047 Uiso 1 1 calc R
H26C H 0.8821 0.6497 0.4060 0.047 Uiso 1 1 calc R
C14 C 0.61419(17) 0.2411(2) 0.36789(16) 0.0191(5) Uani 1 1 d .
O4 O 0.5460(2) 0.8005(4) 0.2992(2) 0.0821(12) Uani 1 1 d .

loop_
_atom_site_aniso_label
_atom_site_aniso_U_11
_atom_site_aniso_U_22
_atom_site_aniso_U_33
_atom_site_aniso_U_23
_atom_site_aniso_U_13
_atom_site_aniso_U_12
Ni1 0.0173(2) 0.0154(2) 0.0159(2) -0.00049(16) 0.00419(16) -0.00139(17)
Cl1 0.0323(4) 0.0259(3) 0.0238(3) -0.0009(3) 0.0093(3) -0.0048(3)
Cl2 0.0230(3) 0.0214(3) 0.0201(3) -0.0012(2) 0.0047(2) 0.0029(2)
O9 0.0223(9) 0.0191(9) 0.0312(10) 0.0031(8) 0.0105(8) 0.0009(8)
N2 0.0161(10) 0.0187(11) 0.0188(10) 0.0015(8) 0.0045(8) -0.0006(9)
N1 0.0182(10) 0.0150(10) 0.0174(10) -0.0009(8) 0.0044(8) -0.0015(8)
N3 0.0178(10) 0.0173(11) 0.0196(10) 0.0007(8) 0.0046(8) -0.0009(9)
O5 0.0259(10) 0.0452(13) 0.0240(10) -0.0017(9) -0.0010(8) 0.0010(10)
N4 0.0189(10) 0.0170(11) 0.0182(10) 0.0006(8) 0.0044(8) 0.0010(9)
O6 0.0307(10) 0.0271(10) 0.0223(9) 0.0000(8) 0.0075(8) 0.0098(9)
O1 0.0608(16) 0.0338(13) 0.0385(13) -0.0073(10) 0.0296(12) -0.0186(12)
O2 0.082(2) 0.0328(13) 0.0417(14) -0.0008(11) 0.0240(14) 0.0151(13)
O7 0.0316(11) 0.0360(12) 0.0277(10) -0.0071(9) 0.0024(9) 0.0160(10)
C17 0.0194(12) 0.0224(13) 0.0205(12) 0.0043(10) 0.0060(10) 0.0066(11)
C15 0.0193(12) 0.0226(14) 0.0254(13) 0.0002(11) 0.0042(10) -0.0026(11)
N5 0.0225(11) 0.0171(11) 0.0185(10) -0.0001(8) 0.0053(9) 0.0007(9)
C4 0.0311(15) 0.0266(15) 0.0254(14) 0.0086(12) 0.0029(12) 0.0059(12)
O8 0.0619(16) 0.0335(13) 0.0343(12) 0.0000(10) 0.0159(11) -0.0164(12)
C25 0.0215(12) 0.0157(12) 0.0174(12) 0.0030(10) 0.0025(10) 0.0047(10)
C2 0.0164(12) 0.0218(13) 0.0189(12) 0.0018(10) 0.0040(10) -0.0013(10)
C5 0.0257(14) 0.0310(15) 0.0189(13) 0.0023(11) 0.0012(11) 0.0028(12)
C22 0.0333(15) 0.0213(14) 0.0254(14) -0.0044(11) 0.0043(12) -0.0040(12)
C8 0.0162(12) 0.0186(13) 0.0212(12) 0.0002(10) 0.0059(10) -0.0020(10)
C12 0.0196(12) 0.0179(13) 0.0254(13) -0.0008(10) 0.0051(10) -0.0013(10)
C7 0.0218(12) 0.0184(13) 0.0159(12) -0.0003(10) 0.0048(10) -0.0009(10)
C18 0.0210(13) 0.0271(14) 0.0220(13) 0.0054(11) 0.0099(10) 0.0086(11)
C23 0.0259(14) 0.0217(13) 0.0222(13) -0.0019(11) 0.0024(11) 0.0002(11)
C13 0.0178(12) 0.0218(13) 0.0205(12) -0.0033(10) 0.0045(10) -0.0049(10)
C21 0.0371(16) 0.0197(14) 0.0203(13) -0.0027(11) 0.0047(12) 0.0040(12)
C3 0.0267(14) 0.0204(14) 0.0263(14) 0.0013(11) 0.0051(11) 0.0011(11)
C6 0.0198(12) 0.0243(14) 0.0201(12) -0.0024(11) 0.0045(10) -0.0020(11)
C24 0.0221(13) 0.0164(12) 0.0181(12) 0.0025(10) 0.0038(10) 0.0041(10)
C10 0.0261(14) 0.0276(15) 0.0251(14) 0.0086(12) 0.0023(11) 0.0031(12)
C11 0.0232(13) 0.0172(13) 0.0321(15) 0.0035(11) 0.0032(11) 0.0031(11)
C19 0.0315(15) 0.0224(14) 0.0182(12) 0.0018(10) 0.0091(11) 0.0122(12)
C20 0.0293(14) 0.0176(13) 0.0183(12) 0.0020(10) 0.0033(11) 0.0058(11)
C16 0.0194(13) 0.0255(14) 0.0271(14) 0.0040(11) 0.0060(11) 0.0018(11)
O3 0.0755(19) 0.0366(14) 0.0500(15) 0.0174(12) 0.0350(14) 0.0168(13)
C1 0.0223(13) 0.0160(12) 0.0198(12) -0.0009(10) 0.0027(10) -0.0011(10)
C9 0.0243(13) 0.0257(14) 0.0193(13) -0.0002(11) 0.0040(10) 0.0005(11)
C26 0.0358(16) 0.0298(16) 0.0300(15) -0.0093(12) 0.0088(13) -0.0135(13)
C14 0.0207(12) 0.0188(13) 0.0177(12) 0.0012(10) 0.0036(10) 0.0023(10)
O4 0.0446(17) 0.127(3) 0.070(2) -0.027(2) -0.0039(15) -0.023(2)

loop_
_atom_type_symbol
_atom_type_description
_atom_type_scat_dispersion_real
_atom_type_scat_dispersion_imag
_atom_type_scat_source
C C 0.0181 0.0091 'International Tables Vol C Tables 4.2.6.8 and 6.1.1.4'
H H 0.0000 0.0000 'International Tables Vol C Tables 4.2.6.8 and 6.1.1.4'
Cl Cl 0.3639 0.7018 'International Tables Vol C Tables 4.2.6.8 and 6.1.1.4'
N N 0.0311 0.0180 'International Tables Vol C Tables 4.2.6.8 and 6.1.1.4'
Ni Ni -3.0029 0.5091 'International Tables Vol C Tables 4.2.6.8 and 6.1.1.4'
O O 0.0492 0.0322 'International Tables Vol C Tables 4.2.6.8 and 6.1.1.4'

loop_
_geom_angle_atom_site_label_1
_geom_angle_atom_site_label_2
_geom_angle_atom_site_label_3
_geom_angle
N4 Ni1 N3 95.22(9)
N4 Ni1 O9 176.32(9)
N3 Ni1 O9 88.27(8)
N4 Ni1 N2 90.05(9)
N3 Ni1 N2 158.96(9)
O9 Ni1 N2 86.27(8)
N4 Ni1 N1 80.50(9)
N3 Ni1 N1 79.63(8)
O9 Ni1 N1 99.02(8)
N2 Ni1 N1 81.19(8)
N4 Ni1 N5 78.44(9)
N3 Ni1 N5 102.42(9)
O9 Ni1 N5 101.99(8)
N2 Ni1 N5 98.59(8)
N1 Ni1 N5 158.94(8)
O4 Cl1 O2 111.8(2)
O4 Cl1 O3 109.1(2)
O2 Cl1 O3 108.65(16)
O4 Cl1 O1 108.17(19)
O2 Cl1 O1 109.45(16)
O3 Cl1 O1 109.58(16)
O8 Cl2 O5 110.16(15)
O8 Cl2 O7 110.50(15)
O5 Cl2 O7 109.91(13)
O8 Cl2 O6 108.94(13)
O5 Cl2 O6 109.58(13)
O7 Cl2 O6 107.71(12)
C2 N2 C6 118.5(2)
C2 N2 Ni1 114.53(17)
C6 N2 Ni1 126.86(19)
C1 N1 C7 112.7(2)
C1 N1 C13 111.7(2)
C7 N1 C13 111.3(2)
C1 N1 Ni1 108.15(15)
C7 N1 Ni1 104.23(15)
C13 N1 Ni1 108.32(15)
C12 N3 C8 118.8(2)
C12 N3 Ni1 127.66(18)
C8 N3 Ni1 113.44(17)
C14 N4 C25 121.2(2)
C14 N4 Ni1 120.31(18)
C25 N4 Ni1 117.93(18)
C25 C17 C16 116.4(2)
C25 C17 C18 118.1(3)
C16 C17 C18 125.5(3)
C16 C15 C14 118.6(3)
C23 N5 C24 117.4(2)
C23 N5 Ni1 133.36(19)
C24 N5 Ni1 108.98(17)
C5 C4 C3 119.1(3)
N4 C25 C17 121.8(2)
N4 C25 C24 116.5(2)
C17 C25 C24 121.7(2)
N2 C2 C3 122.4(2)
N2 C2 C1 117.3(2)
C3 C2 C1 120.2(2)
C4 C5 C6 119.0(3)
C21 C22 C23 120.5(3)
N3 C8 C9 122.0(2)
N3 C8 C7 116.5(2)
C9 C8 C7 121.5(2)
N3 C12 C11 122.2(3)
N1 C7 C8 110.2(2)
C19 C18 C17 120.6(2)
N5 C23 C22 121.7(3)
N5 C23 C26 119.1(2)
C22 C23 C26 119.2(3)
N1 C13 C14 112.0(2)
C22 C21 C20 119.4(3)
C2 C3 C4 118.7(3)
N2 C6 C5 122.2(3)
N5 C24 C20 124.1(2)
N5 C24 C25 117.2(2)
C20 C24 C25 118.6(2)
C11 C10 C9 118.9(3)
C10 C11 C12 119.2(3)
C18 C19 C20 122.0(2)
C21 C20 C24 116.6(3)
C21 C20 C19 124.5(3)
C24 C20 C19 118.9(3)
C15 C16 C17 120.6(3)
N1 C1 C2 112.3(2)
C10 C9 C8 118.9(3)
N4 C14 C15 121.4(2)
N4 C14 C13 114.6(2)
C15 C14 C13 124.0(2)

loop_
_geom_bond_atom_site_label_1
_geom_bond_atom_site_label_2
_geom_bond_distance
Ni1 N4 1.982(2)
Ni1 N3 2.068(2)
Ni1 O9 2.0683(19)
Ni1 N2 2.082(2)
Ni1 N1 2.150(2)
Ni1 N5 2.211(2)
Cl1 O4 1.415(3)
Cl1 O2 1.423(3)
Cl1 O3 1.431(3)
Cl1 O1 1.435(2)
Cl2 O8 1.427(2)
Cl2 O5 1.434(2)
Cl2 O7 1.436(2)
Cl2 O6 1.457(2)
N2 C2 1.340(3)
N2 C6 1.350(3)
N1 C1 1.476(3)
N1 C7 1.481(3)
N1 C13 1.495(3)
N3 C12 1.338(4)
N3 C8 1.347(3)
N4 C14 1.312(3)
N4 C25 1.349(3)
C17 C25 1.409(4)
C17 C16 1.411(4)
C17 C18 1.434(4)
C15 C16 1.380(4)
C15 C14 1.405(4)
N5 C23 1.330(4)
N5 C24 1.373(4)
C4 C5 1.381(4)
C4 C3 1.389(4)
C25 C24 1.427(4)
C2 C3 1.385(4)
C2 C1 1.515(3)
C5 C6 1.381(4)
C22 C21 1.368(4)
C22 C23 1.415(4)
C8 C9 1.388(4)
C8 C7 1.509(4)
C12 C11 1.384(4)
C18 C19 1.354(4)
C23 C26 1.493(4)
C13 C14 1.512(4)
C21 C20 1.404(4)
C24 C20 1.410(4)
C10 C11 1.381(4)
C10 C9 1.386(4)
C19 C20 1.434(4)
